data_7205271
loop_
_publ_author_name
'Zhao, Li-Min'
'Zhang, Zhen-Jie'
'Zhang, Shi-Yuan'
'Cui, Ping'
'Shi, Wei'
'Zhao, Bin'
'Cheng, Peng'
'Liao, Dai-Zheng'
'Yan, Shi-Ping'

_publ_section_title
;
 Metal--organic frameworks based on transition-metal carboxylate
 clusters as secondary building units: synthesis, structures and
 properties
;
_journal_issue 3
_journal_name_full CrystEngComm
_journal_page_first 907
_journal_paper_doi 10.1039/c0ce00315h
_journal_volume 13
_journal_year 2011
_chemical_formula_sum 'C23 H19 N6 O10 S Zn2.5'
_chemical_formula_weight 734.99
_chemical_name_systematic
;
?
;
_space_group_IT_number 2
_symmetry_space_group_name_Hall '-P 1'
_symmetry_space_group_name_H-M 'P -1'
_atom_sites_solution_hydrogens geom
_atom_sites_solution_primary direct
_atom_sites_solution_secondary difmap
_audit_creation_method SHELXL-97
_cell_angle_alpha 83.183(7)
_cell_angle_beta 69.590(7)
_cell_angle_gamma 65.174(8)
_cell_formula_units_Z 2
_cell_length_a 10.7882(13)
_cell_length_b 12.3072(12)
_cell_length_c 14.2893(14)
_cell_measurement_temperature 293(2)
_cell_volume 1612.9(3)
_computing_structure_refinement 'SHELXL-97 (Sheldrick, 1997)'
_computing_structure_solution 'SHELXS-97 (Sheldrick, 1990)'
_diffrn_ambient_temperature 293(2)
_diffrn_measured_fraction_theta_full 0.992
_diffrn_measured_fraction_theta_max 0.992
_diffrn_radiation_monochromator graphite
_diffrn_radiation_source 'fine-focus sealed tube'
_diffrn_radiation_type MoK\a
_diffrn_radiation_wavelength 0.71075
_diffrn_reflns_av_R_equivalents 0.0360
_diffrn_reflns_av_sigmaI/netI 0.0547
_diffrn_reflns_limit_h_max 12
_diffrn_reflns_limit_h_min -12
_diffrn_reflns_limit_k_max 14
_diffrn_reflns_limit_k_min -13
_diffrn_reflns_limit_l_max 16
_diffrn_reflns_limit_l_min -15
_diffrn_reflns_number 10272
_diffrn_reflns_theta_full 25.01
_diffrn_reflns_theta_max 25.01
_diffrn_reflns_theta_min 3.04
_exptl_absorpt_coefficient_mu 1.972
_exptl_absorpt_correction_T_max 0.6938
_exptl_absorpt_correction_T_min 0.6938
_exptl_crystal_density_diffrn 1.513
_exptl_crystal_density_method 'not measured'
_exptl_crystal_F_000 740
_exptl_crystal_size_max 0.20
_exptl_crystal_size_mid 0.20
_exptl_crystal_size_min 0.20
_refine_diff_density_max 2.001
_refine_diff_density_min -3.036
_refine_diff_density_rms 0.157
_refine_ls_extinction_method none
_refine_ls_goodness_of_fit_ref 1.049
_refine_ls_hydrogen_treatment mixed
_refine_ls_matrix_type full
_refine_ls_number_parameters 376
_refine_ls_number_reflns 5643
_refine_ls_number_restraints 42
_refine_ls_restrained_S_all 1.070
_refine_ls_R_factor_all 0.0957
_refine_ls_R_factor_gt 0.0789
_refine_ls_shift/su_max 0.077
_refine_ls_shift/su_mean 0.001
_refine_ls_structure_factor_coef Fsqd
_refine_ls_weighting_details 'calc w=1/[\s^2^(Fo^2^)+(0.1309P)^2^+7.9060P] where P=(Fo^2^+2Fc^2^)/3'
_refine_ls_weighting_scheme calc
_refine_ls_wR_factor_gt 0.2159
_refine_ls_wR_factor_ref 0.2274
_reflns_number_gt 4426
_reflns_number_total 5643
_reflns_threshold_expression >2sigma(I)
_cod_data_source_file C0CE00315H.TXT
_cod_data_source_block c090322g
_cod_original_formula_sum 'C23 H19 N6 O10 S Zn2.50'
_cod_database_code 7205271

loop_
_symmetry_equiv_pos_as_xyz
'x, y, z'
'-x, -y, -z'

loop_
_atom_site_label
_atom_site_type_symbol
_atom_site_fract_x
_atom_site_fract_y
_atom_site_fract_z
_atom_site_U_iso_or_equiv
_atom_site_adp_type
_atom_site_occupancy
_atom_site_symmetry_multiplicity
_atom_site_calc_flag
_atom_site_refinement_flags
_atom_site_disorder_assembly
_atom_site_disorder_group
Zn1 Zn 0.75157(9) 0.55432(7) 0.03820(6) 0.0254(3) Uani 1 1 d . . .
Zn3 Zn 0.78919(11) -0.20392(8) -0.09321(7) 0.0379(3) Uani 1 1 d . . .
Zn2 Zn 0.5000 0.5000 0.0000 0.0246(3) Uani 1 2 d S . .
S1 S 1.3961(4) 0.0143(3) -0.2234(3) 0.0783(8) Uani 1 1 d U . .
O4 O 1.4212(10) 0.0896(8) -0.1745(7) 0.0858(13) Uani 1 1 d U . .
O6 O 1.4277(10) 0.0459(9) -0.3205(7) 0.0925(13) Uani 1 1 d U . .
O5 O 1.4644(10) -0.1019(8) -0.1932(7) 0.0810(13) Uani 1 1 d U . .
O8 O 0.8975(6) 0.3957(5) -0.0311(4) 0.0335(12) Uani 1 1 d . . .
O7 O 0.7088(3) 0.3505(3) -0.0041(2) 0.0374(13) Uani 1 1 d . . .
O9 O 0.5755(3) 0.6148(3) 0.0100(2) 0.0313(12) Uani 1 1 d R . .
H9A H 0.5019 0.6814 0.0223 0.038 Uiso 1 1 d R . .
O10 O 0.8445(3) 0.6627(3) -0.0099(2) 0.0370(13) Uani 1 1 d R . .
H10A H 0.9260 0.6448 -0.0031 0.044 Uiso 1 1 d R . .
O1 O 0.5633(3) -0.1356(3) -0.0410(2) 0.074(2) Uani 1 1 d R . .
H1A H 0.5236 -0.1176 -0.0858 0.089 Uiso 1 1 d R . .
H2B H 0.4975 -0.1057 0.0144 0.089 Uiso 1 1 d R . .
O2 O 0.8003(8) -0.0494(6) -0.0957(6) 0.0585(18) Uani 1 1 d . . .
O3 O 1.0217(9) -0.1876(6) -0.1437(8) 0.082(3) Uani 1 1 d . . .
N4 N 0.5818(7) 0.5132(6) 0.8359(5) 0.0331(15) Uani 1 1 d . . .
C11 C 0.8425(8) 0.3258(6) -0.0361(5) 0.0270(16) Uani 1 1 d . . .
N1 N 0.7209(7) 0.5326(6) 0.1866(5) 0.0320(14) Uani 1 1 d . . .
C2 C 0.5710(10) 0.6386(9) 0.6954(6) 0.046(2) Uani 1 1 d . . .
H2 H 0.5460 0.7153 0.6703 0.056 Uiso 1 1 calc R . .
C1 C 0.5486(9) 0.6195(7) 0.7955(6) 0.0342(18) Uani 1 1 d . . .
H1 H 0.5069 0.6864 0.8380 0.041 Uiso 1 1 calc R . .
C12 C 0.9522(9) 0.2036(7) -0.0855(6) 0.0308(17) Uani 1 1 d . . .
C5 C 0.6451(10) 0.4175(8) 0.7742(6) 0.041(2) Uani 1 1 d . . .
H5 H 0.6718 0.3414 0.8003 0.050 Uiso 1 1 calc R . .
C10 C 0.6523(10) 0.6192(9) 0.3431(6) 0.048(2) Uani 1 1 d . . .
H10 H 0.6191 0.6869 0.3827 0.057 Uiso 1 1 calc R . .
C13 C 1.1027(9) 0.1702(7) -0.1276(7) 0.0387(19) Uani 1 1 d . . .
H13 H 1.1395 0.2262 -0.1274 0.046 Uiso 1 1 calc R . .
N5 N 0.8477(9) -0.2806(7) -0.2283(5) 0.0449(18) Uani 1 1 d . . .
C17 C 0.8970(8) 0.1226(7) -0.0850(6) 0.0335(17) Uani 1 1 d . . .
H17 H 0.7980 0.1425 -0.0582 0.040 Uiso 1 1 calc R . .
C16 C 0.9951(9) 0.0071(7) -0.1266(6) 0.0360(18) Uani 1 1 d . . .
C8 C 0.7457(9) 0.4265(7) 0.2285(6) 0.0389(19) Uani 1 1 d . . .
H8 H 0.7758 0.3602 0.1880 0.047 Uiso 1 1 calc R . .
C14 C 1.1982(9) 0.0565(7) -0.1694(7) 0.041(2) Uani 1 1 d . . .
C21 C 0.9393(11) -0.3947(10) -0.4069(7) 0.055(3) Uani 1 1 d . . .
C4 C 0.6713(10) 0.4286(9) 0.6739(7) 0.048(2) Uani 1 1 d . . .
H4 H 0.7160 0.3608 0.6321 0.057 Uiso 1 1 calc R . .
C20 C 0.8827(15) -0.2720(11) -0.3995(8) 0.073(3) Uani 1 1 d . . .
H20 H 0.8745 -0.2264 -0.4555 0.087 Uiso 1 1 calc R . .
N2 N 0.6675(10) 0.4816(8) 0.4884(6) 0.054(2) Uani 1 1 d . . .
C18 C 0.9379(11) -0.0822(9) -0.1230(7) 0.048(2) Uani 1 1 d . . .
C22 C 0.9491(11) -0.4594(9) -0.3227(7) 0.051(2) Uani 1 1 d . . .
H22 H 0.9872 -0.5426 -0.3258 0.061 Uiso 1 1 calc R . .
C6 C 0.6828(10) 0.5064(9) 0.3844(6) 0.045(2) Uani 1 1 d . . .
N3 N 0.6480(10) 0.5643(8) 0.5307(6) 0.056(2) Uani 1 1 d . . .
C15 C 1.1453(10) -0.0236(7) -0.1680(7) 0.048(2) Uani 1 1 d . . .
H15 H 1.2076 -0.1005 -0.1944 0.057 Uiso 1 1 calc R . .
C19 C 0.8398(14) -0.2195(11) -0.3113(8) 0.068(3) Uani 1 1 d . . .
H19 H 0.8024 -0.1363 -0.3070 0.081 Uiso 1 1 calc R . .
C9 C 0.6721(10) 0.6282(8) 0.2433(7) 0.043(2) Uani 1 1 d . . .
H9 H 0.6508 0.7031 0.2150 0.051 Uiso 1 1 calc R . .
C3 C 0.6314(9) 0.5403(8) 0.6354(6) 0.040(2) Uani 1 1 d . . .
N6 N 0.9834(10) -0.4456(8) -0.5002(6) 0.060(2) Uani 1 1 d . . .
C7 C 0.7297(10) 0.4092(8) 0.3264(6) 0.045(2) Uani 1 1 d . . .
H7 H 0.7502 0.3332 0.3527 0.053 Uiso 1 1 calc R . .
C23 C 0.9022(11) -0.3995(9) -0.2348(7) 0.047(2) Uani 1 1 d . . .
H23 H 0.9083 -0.4429 -0.1775 0.056 Uiso 1 1 calc R . .

loop_
_atom_site_aniso_label
_atom_site_aniso_U_11
_atom_site_aniso_U_22
_atom_site_aniso_U_33
_atom_site_aniso_U_23
_atom_site_aniso_U_13
_atom_site_aniso_U_12
Zn1 0.0316(5) 0.0260(5) 0.0276(5) -0.0004(3) -0.0139(4) -0.0166(4)
Zn3 0.0520(6) 0.0304(5) 0.0439(6) 0.0011(4) -0.0219(5) -0.0235(5)
Zn2 0.0285(6) 0.0265(6) 0.0277(6) 0.0002(5) -0.0128(5) -0.0164(5)
S1 0.0750(10) 0.0774(10) 0.0824(10) 0.0036(7) -0.0238(7) -0.0330(8)
O4 0.0839(15) 0.0848(15) 0.0878(15) 0.0020(9) -0.0265(9) -0.0348(9)
O6 0.0897(15) 0.0920(15) 0.0913(15) 0.0046(9) -0.0280(9) -0.0348(9)
O5 0.0798(15) 0.0799(15) 0.0833(15) 0.0030(9) -0.0264(9) -0.0329(9)
O8 0.034(3) 0.027(3) 0.045(3) -0.008(2) -0.017(2) -0.012(2)
O7 0.026(3) 0.023(3) 0.064(4) 0.001(3) -0.019(3) -0.008(2)
O9 0.038(3) 0.028(3) 0.042(3) 0.006(2) -0.027(2) -0.017(2)
O10 0.045(3) 0.034(3) 0.053(3) 0.010(3) -0.026(3) -0.030(3)
O1 0.047(4) 0.059(5) 0.107(6) -0.006(4) -0.024(4) -0.013(4)
O2 0.068(5) 0.033(3) 0.089(5) -0.002(3) -0.032(4) -0.027(3)
O3 0.082(6) 0.030(4) 0.136(8) -0.024(4) -0.028(5) -0.022(4)
N4 0.039(4) 0.039(4) 0.031(3) 0.000(3) -0.013(3) -0.022(3)
C11 0.035(4) 0.023(4) 0.029(4) 0.001(3) -0.017(3) -0.013(3)
N1 0.035(4) 0.036(4) 0.029(3) -0.002(3) -0.016(3) -0.014(3)
C2 0.058(6) 0.054(6) 0.036(5) 0.011(4) -0.020(4) -0.029(5)
C1 0.040(5) 0.033(4) 0.029(4) -0.001(3) -0.005(3) -0.018(4)
C12 0.041(4) 0.024(4) 0.035(4) 0.003(3) -0.019(3) -0.015(3)
C5 0.052(5) 0.043(5) 0.031(4) -0.002(4) -0.014(4) -0.020(4)
C10 0.062(6) 0.057(6) 0.032(5) -0.014(4) -0.011(4) -0.031(5)
C13 0.037(5) 0.029(4) 0.054(5) -0.003(4) -0.014(4) -0.016(4)
N5 0.066(5) 0.041(4) 0.042(4) 0.003(3) -0.026(4) -0.029(4)
C17 0.031(4) 0.030(4) 0.044(5) 0.001(3) -0.013(3) -0.016(3)
C16 0.054(5) 0.027(4) 0.036(4) -0.001(3) -0.016(4) -0.023(4)
C8 0.049(5) 0.031(4) 0.040(5) 0.004(4) -0.021(4) -0.015(4)
C14 0.039(5) 0.027(4) 0.056(5) -0.003(4) -0.012(4) -0.014(4)
C21 0.059(6) 0.077(7) 0.046(6) -0.002(5) -0.017(5) -0.041(6)
C4 0.054(6) 0.056(6) 0.039(5) -0.012(4) -0.015(4) -0.024(5)
C20 0.114(10) 0.067(8) 0.048(6) 0.011(5) -0.035(6) -0.042(7)
N2 0.070(6) 0.063(6) 0.038(4) -0.005(4) -0.015(4) -0.034(5)
C18 0.056(6) 0.051(6) 0.048(5) 0.010(4) -0.023(5) -0.028(5)
C22 0.061(6) 0.048(6) 0.052(6) -0.007(4) -0.019(5) -0.029(5)
C6 0.058(6) 0.064(6) 0.029(4) 0.014(4) -0.021(4) -0.038(5)
N3 0.069(6) 0.071(6) 0.036(4) 0.000(4) -0.013(4) -0.039(5)
C15 0.056(6) 0.021(4) 0.059(6) -0.008(4) -0.017(5) -0.008(4)
C19 0.107(10) 0.059(7) 0.053(6) 0.002(5) -0.035(6) -0.042(7)
C9 0.061(6) 0.032(5) 0.044(5) 0.004(4) -0.025(4) -0.023(4)
C3 0.047(5) 0.056(6) 0.025(4) 0.007(4) -0.016(4) -0.027(4)
N6 0.073(6) 0.085(6) 0.035(4) -0.008(5) -0.018(4) -0.042(6)
C7 0.064(6) 0.041(5) 0.035(5) 0.008(4) -0.028(4) -0.020(4)
C23 0.064(6) 0.049(6) 0.034(5) -0.002(4) -0.018(4) -0.027(5)

loop_
_atom_type_symbol
_atom_type_description
_atom_type_scat_dispersion_real
_atom_type_scat_dispersion_imag
_atom_type_scat_source
C C 0.0033 0.0016 'International Tables Vol C Tables 4.2.6.8 and 6.1.1.4'
H H 0.0000 0.0000 'International Tables Vol C Tables 4.2.6.8 and 6.1.1.4'
N N 0.0061 0.0033 'International Tables Vol C Tables 4.2.6.8 and 6.1.1.4'
O O 0.0106 0.0060 'International Tables Vol C Tables 4.2.6.8 and 6.1.1.4'
S S 0.1246 0.1234 'International Tables Vol C Tables 4.2.6.8 and 6.1.1.4'
Zn Zn 0.2839 1.4301 'International Tables Vol C Tables 4.2.6.8 and 6.1.1.4'

loop_
_geom_angle_atom_site_label_1
_geom_angle_atom_site_label_2
_geom_angle_atom_site_label_3
_geom_angle
_geom_angle_site_symmetry_1
_geom_angle_site_symmetry_3
_geom_angle_publ_flag
O9 Zn1 O10 109.15(14) . . ?
O9 Zn1 O8 114.00(17) . . ?
O10 Zn1 O8 105.10(18) . . ?
O9 Zn1 N1 112.5(2) . . ?
O10 Zn1 N1 108.9(2) . . ?
O8 Zn1 N1 106.8(2) . . ?
O10 Zn3 O2 129.5(2) 1_545 . ?
O10 Zn3 N5 104.0(2) 1_545 . ?
O2 Zn3 N5 115.7(3) . . ?
O10 Zn3 O1 103.56(14) 1_545 . ?
O2 Zn3 O1 95.6(2) . . ?
N5 Zn3 O1 104.5(2) . . ?
O10 Zn3 O3 93.8(2) 1_545 . ?
O2 Zn3 O3 58.4(3) . . ?
N5 Zn3 O3 89.6(3) . . ?
O1 Zn3 O3 154.00(18) . . ?
O9 Zn2 O9 180.00(18) 2_665 . ?
O9 Zn2 N4 92.38(18) 2_665 1_554 ?
O9 Zn2 N4 87.62(18) . 1_554 ?
O9 Zn2 N4 87.62(18) 2_665 2_666 ?
O9 Zn2 N4 92.38(18) . 2_666 ?
N4 Zn2 N4 180.000(1) 1_554 2_666 ?
O9 Zn2 O7 89.84(11) 2_665 . ?
O9 Zn2 O7 90.16(11) . . ?
N4 Zn2 O7 90.57(19) 1_554 . ?
N4 Zn2 O7 89.43(19) 2_666 . ?
O9 Zn2 O7 90.16(11) 2_665 2_665 ?
O9 Zn2 O7 89.84(11) . 2_665 ?
N4 Zn2 O7 89.43(19) 1_554 2_665 ?
N4 Zn2 O7 90.57(19) 2_666 2_665 ?
O7 Zn2 O7 180.0 . 2_665 ?
O9 Zn2 Zn1 30.94(8) 2_665 2_665 ?
O9 Zn2 Zn1 149.06(8) . 2_665 ?
N4 Zn2 Zn1 85.49(16) 1_554 2_665 ?
N4 Zn2 Zn1 94.51(16) 2_666 2_665 ?
O7 Zn2 Zn1 120.00(7) . 2_665 ?
O7 Zn2 Zn1 60.00(7) 2_665 2_665 ?
O6 S1 O4 105.7(6) . . ?
O6 S1 O5 123.0(6) . . ?
O4 S1 O5 106.5(6) . . ?
O6 S1 C14 108.4(5) . . ?
O4 S1 C14 104.7(5) . . ?
O5 S1 C14 107.2(5) . . ?
C11 O8 Zn1 113.8(5) . . ?
C11 O7 Zn2 140.2(4) . . ?
Zn1 O9 Zn2 117.26(15) . . ?
Zn1 O9 H9A 133.9 . . ?
Zn2 O9 H9A 103.9 . . ?
Zn3 O10 Zn1 126.15(15) 1_565 . ?
Zn3 O10 H10A 114.5 1_565 . ?
Zn1 O10 H10A 118.4 . . ?
Zn3 O1 H1A 115.5 . . ?
Zn3 O1 H2B 135.1 . . ?
H1A O1 H2B 107.7 . . ?
C18 O2 Zn3 100.8(6) . . ?
C18 O3 Zn3 79.5(6) . . ?
C1 N4 C5 117.3(7) . . ?
C1 N4 Zn2 119.8(5) . 1_556 ?
C5 N4 Zn2 122.1(6) . 1_556 ?
O8 C11 O7 124.7(6) . . ?
O8 C11 C12 114.4(6) . . ?
O7 C11 C12 120.9(6) . . ?
C9 N1 C8 119.0(7) . . ?
C9 N1 Zn1 118.2(6) . . ?
C8 N1 Zn1 122.8(5) . . ?
C3 C2 C1 116.4(9) . . ?
C3 C2 H2 121.8 . . ?
C1 C2 H2 121.8 . . ?
N4 C1 C2 124.8(8) . . ?
N4 C1 H1 117.6 . . ?
C2 C1 H1 117.6 . . ?
C17 C12 C13 119.4(7) . . ?
C17 C12 C11 115.8(7) . . ?
C13 C12 C11 124.8(7) . . ?
N4 C5 C4 121.6(9) . . ?
N4 C5 H5 119.2 . . ?
C4 C5 H5 119.2 . . ?
C9 C10 C6 118.7(8) . . ?
C9 C10 H10 120.7 . . ?
C6 C10 H10 120.7 . . ?
C14 C13 C12 122.4(7) . . ?
C14 C13 H13 118.8 . . ?
C12 C13 H13 118.8 . . ?
C23 N5 C19 118.4(8) . . ?
C23 N5 Zn3 117.5(6) . . ?
C19 N5 Zn3 124.1(7) . . ?
C12 C17 C16 117.7(7) . . ?
C12 C17 H17 121.2 . . ?
C16 C17 H17 121.2 . . ?
C15 C16 C17 121.6(7) . . ?
C15 C16 C18 120.2(8) . . ?
C17 C16 C18 118.2(8) . . ?
N1 C8 C7 123.9(8) . . ?
N1 C8 H8 118.0 . . ?
C7 C8 H8 118.0 . . ?
C15 C14 C13 118.5(8) . . ?
C15 C14 S1 119.9(7) . . ?
C13 C14 S1 121.6(6) . . ?
C22 C21 C20 119.0(9) . . ?
C22 C21 N6 123.9(10) . . ?
C20 C21 N6 117.1(10) . . ?
C5 C4 C3 119.4(8) . . ?
C5 C4 H4 120.3 . . ?
C3 C4 H4 120.3 . . ?
C19 C20 C21 119.0(11) . . ?
C19 C20 H20 120.5 . . ?
C21 C20 H20 120.5 . . ?
N3 N2 C6 110.9(9) . . ?
O3 C18 O2 121.2(9) . . ?
O3 C18 C16 119.5(9) . . ?
O2 C18 C16 119.2(9) . . ?
C23 C22 C21 118.7(10) . . ?
C23 C22 H22 120.7 . . ?
C21 C22 H22 120.7 . . ?
C7 C6 C10 120.1(8) . . ?
C7 C6 N2 114.4(8) . . ?
C10 C6 N2 125.5(8) . . ?
N2 N3 C3 111.2(9) . . ?
C14 C15 C16 120.4(8) . . ?
C14 C15 H15 119.8 . . ?
C16 C15 H15 119.8 . . ?
C20 C19 N5 122.9(11) . . ?
C20 C19 H19 118.5 . . ?
N5 C19 H19 118.5 . . ?
N1 C9 C10 121.0(8) . . ?
N1 C9 H9 119.5 . . ?
C10 C9 H9 119.5 . . ?
C2 C3 C4 120.5(8) . . ?
C2 C3 N3 114.9(8) . . ?
C4 C3 N3 124.7(8) . . ?
N6 N6 C21 113.8(11) 2_744 . ?
C6 C7 C8 117.3(8) . . ?
C6 C7 H7 121.4 . . ?
C8 C7 H7 121.4 . . ?
N5 C23 C22 121.9(9) . . ?
N5 C23 H23 119.0 . . ?
C22 C23 H23 119.0 . . ?

loop_
_geom_bond_atom_site_label_1
_geom_bond_atom_site_label_2
_geom_bond_distance
_geom_bond_site_symmetry_2
_geom_bond_publ_flag
Zn1 O9 1.897(3) . ?
Zn1 O10 1.919(3) . ?
Zn1 O8 2.015(5) . ?
Zn1 N1 2.031(6) . ?
Zn3 O10 1.917(3) 1_545 ?
Zn3 O2 1.951(6) . ?
Zn3 N5 2.024(7) . ?
Zn3 O1 2.089(3) . ?
Zn3 O3 2.445(9) . ?
Zn2 O9 1.944(3) 2_665 ?
Zn2 O9 1.944(3) . ?
Zn2 N4 2.211(6) 1_554 ?
Zn2 N4 2.211(6) 2_666 ?
Zn2 O7 2.217(3) . ?
Zn2 O7 2.217(3) 2_665 ?
Zn2 Zn1 3.2794(8) 2_665 ?
S1 O6 1.359(10) . ?
S1 O4 1.385(10) . ?
S1 O5 1.402(9) . ?
S1 C14 1.854(9) . ?
O8 C11 1.252(9) . ?
O7 C11 1.260(8) . ?
O9 H9A 0.8500 . ?
O10 Zn3 1.917(3) 1_565 ?
O10 H10A 0.8500 . ?
O1 H1A 0.8501 . ?
O1 H2B 0.8500 . ?
O2 C18 1.284(12) . ?
O3 C18 1.227(12) . ?
N4 C1 1.321(10) . ?
N4 C5 1.335(10) . ?
N4 Zn2 2.211(6) 1_556 ?
C11 C12 1.528(10) . ?
N1 C9 1.314(10) . ?
N1 C8 1.330(10) . ?
C2 C3 1.349(13) . ?
C2 C1 1.374(12) . ?
C2 H2 0.9300 . ?
C1 H1 0.9300 . ?
C12 C17 1.358(11) . ?
C12 C13 1.408(11) . ?
C5 C4 1.362(12) . ?
C5 H5 0.9300 . ?
C10 C9 1.364(12) . ?
C10 C6 1.394(13) . ?
C10 H10 0.9300 . ?
C13 C14 1.391(11) . ?
C13 H13 0.9300 . ?
N5 C23 1.329(12) . ?
N5 C19 1.336(13) . ?
C17 C16 1.412(11) . ?
C17 H17 0.9300 . ?
C16 C15 1.410(13) . ?
C16 C18 1.458(12) . ?
C8 C7 1.351(12) . ?
C8 H8 0.9300 . ?
C14 C15 1.326(12) . ?
C21 C22 1.372(14) . ?
C21 C20 1.372(16) . ?
C21 N6 1.379(12) . ?
C4 C3 1.367(13) . ?
C4 H4 0.9300 . ?
C20 C19 1.325(15) . ?
C20 H20 0.9300 . ?
N2 N3 1.150(11) . ?
N2 C6 1.446(11) . ?
C22 C23 1.356(13) . ?
C22 H22 0.9300 . ?
C6 C7 1.344(13) . ?
N3 C3 1.452(11) . ?
C15 H15 0.9300 . ?
C19 H19 0.9300 . ?
C9 H9 0.9300 . ?
N6 N6 1.232(18) 2_744 ?
C7 H7 0.9300 . ?
C23 H23 0.9300 . ?
